data_7052140
loop_
_publ_author_name
'Johannes Teichert'
'Pascal Ouli\'e'
'Kane Jacob'
'Laure Vendier'
'Michel Etienne'
'Rosa M. Claramunt'
'Concepci\'on L\'opez'
'Carlos P\'erez Medina'
'Ibon Alkorta'
'Jos\'e Elguero'

_publ_section_title
;
 The structure of fluorinated indazoles: the effect of the replacement
 of a H by a F atom on the supramolecular structure of NH-indazoles
;
_journal_issue 6
_journal_name_full 'New Journal of Chemistry'
_journal_page_first 936
_journal_paper_doi 10.1039/b617988f
_journal_volume 31
_journal_year 2007
_chemical_absolute_configuration unk
_chemical_compound_source 'synthesis as described'
_chemical_formula_moiety 'C8 H5 F3 N2'
_chemical_formula_sum 'C8 H5 F3 N2'
_chemical_formula_weight 186.14
_chemical_name_systematic
;
?
;
_space_group_IT_number 145
_symmetry_cell_setting trigonal
_symmetry_Int_Tables_number 145
_symmetry_space_group_name_Hall 'P 32'
_symmetry_space_group_name_H-M 'P 32'
_atom_sites_solution_hydrogens geom
_atom_sites_solution_primary direct
_atom_sites_solution_secondary difmap
_cell_angle_alpha 90
_cell_angle_beta 90
_cell_angle_gamma 120
_cell_formula_units_Z 3
_cell_length_a 12.5397(18)
_cell_length_b 12.5397(18)
_cell_length_c 4.3463(9)
_cell_measurement_reflns_used 3500
_cell_measurement_temperature 180
_cell_measurement_theta_max 32.1205
_cell_measurement_theta_min 3.2421
_cell_measurement_wavelength 0.71073
_cell_volume 591.87(17)
_computing_cell_refinement 'CrysAlis RED, Oxford Diffraction Ltd.'
_computing_data_collection 'CrysAlis CCD, Oxford Diffraction Ltd.'
_computing_data_reduction 'CrysAlis RED, Oxford Diffraction Ltd.'
_computing_molecular_graphics 'Ortep-3 for Windows (Farrugia, 1997)'
_computing_publication_material 'WinGX publication routines (Farrugia, 1999)'
_computing_structure_refinement 'SHELXL-97 (Sheldrick, 1997)'
_computing_structure_solution 'SIR92 (Giacovazzo et al, 1993)'
_diffrn_ambient_temperature 180
_diffrn_measured_fraction_theta_full 0.96
_diffrn_measured_fraction_theta_max 0.96
_diffrn_measurement_device_type 'Oxford-Diffraction XCALIBUR'
_diffrn_measurement_method \w-\f
_diffrn_radiation_monochromator graphite
_diffrn_radiation_source 'fine-focus sealed tube'
_diffrn_radiation_type MoK\a
_diffrn_radiation_wavelength 0.71073
_diffrn_reflns_av_R_equivalents 0.1597
_diffrn_reflns_av_unetI/netI 0.1097
_diffrn_reflns_limit_h_max 17
_diffrn_reflns_limit_h_min -18
_diffrn_reflns_limit_k_max 18
_diffrn_reflns_limit_k_min -17
_diffrn_reflns_limit_l_max 6
_diffrn_reflns_limit_l_min -6
_diffrn_reflns_number 6295
_diffrn_reflns_theta_full 32.13
_diffrn_reflns_theta_max 32.13
_diffrn_reflns_theta_min 3.25
_diffrn_standards_decay_% 0
_diffrn_standards_interval_count 0
_diffrn_standards_interval_time 0
_diffrn_standards_number 0
_exptl_absorpt_coefficient_mu 0.146
_exptl_absorpt_correction_T_max 0.991
_exptl_absorpt_correction_T_min 0.931
_exptl_absorpt_correction_type refdelf
_exptl_absorpt_process_details
;
(See: Walker, N. & Stuart, D. (1983) Acta Cryst. A39, 158-166)
;
_exptl_crystal_colour colourless
_exptl_crystal_density_diffrn 1.567
_exptl_crystal_density_method 'not measured'
_exptl_crystal_description needle
_exptl_crystal_F_000 282
_exptl_crystal_size_max 0.5
_exptl_crystal_size_mid 0.05
_exptl_crystal_size_min 0.05
_refine_diff_density_max 0.255
_refine_diff_density_min -0.246
_refine_diff_density_rms 0.065
_refine_ls_extinction_method none
_refine_ls_goodness_of_fit_ref 1.048
_refine_ls_hydrogen_treatment constr
_refine_ls_matrix_type full
_refine_ls_number_parameters 118
_refine_ls_number_reflns 1329
_refine_ls_number_restraints 1
_refine_ls_restrained_S_all 1.048
_refine_ls_R_factor_all 0.1277
_refine_ls_R_factor_gt 0.0885
_refine_ls_shift/su_max 0
_refine_ls_shift/su_mean 0
_refine_ls_structure_factor_coef Fsqd
_refine_ls_weighting_details 'calc w=1/[\s^2^(Fo^2^)+(0.0697P)^2^+0.0000P] where P=(Fo^2^+2Fc^2^)/3'
_refine_ls_weighting_scheme calc
_refine_ls_wR_factor_gt 0.1489
_refine_ls_wR_factor_ref 0.1687
_reflns_number_gt 861
_reflns_number_total 1329
_reflns_threshold_expression >2\s(I)
_cod_data_source_file b617988f.txt
_cod_data_source_block 2
_cod_database_code 7052140

loop_
_symmetry_equiv_pos_as_xyz
'x, y, z'
'-y, x-y, z+2/3'
'-x+y, -x, z+1/3'

loop_
_atom_site_label
_atom_site_type_symbol
_atom_site_fract_x
_atom_site_fract_y
_atom_site_fract_z
_atom_site_U_iso_or_equiv
_atom_site_adp_type
_atom_site_occupancy
_atom_site_symmetry_multiplicity
_atom_site_calc_flag
_atom_site_refinement_flags
_atom_site_disorder_assembly
_atom_site_disorder_group
C3 C 0.3007(4) 0.2101(4) 1.2877(9) 0.0339(9) Uani 1 1 d . . .
C8 C 0.3853(4) 0.1758(4) 1.4393(10) 0.0372(9) Uani 1 1 d . . .
C7A C 0.2155(4) 0.2971(4) 1.0143(9) 0.0315(8) Uani 1 1 d . . .
C3A C 0.3295(4) 0.3209(4) 1.1358(9) 0.0316(8) Uani 1 1 d . . .
C4 C 0.4350(4) 0.4364(4) 1.0853(10) 0.0395(10) Uani 1 1 d . . .
H4 H 0.5111 0.4545 1.1646 0.047 Uiso 1 1 calc R . .
C5 C 0.4221(5) 0.5210(5) 0.9161(12) 0.0447(11) Uani 1 1 d . . .
H5 H 0.4906 0.5983 0.8834 0.054 Uiso 1 1 calc R . .
C6 C 0.3084(5) 0.4945(5) 0.7901(11) 0.0444(11) Uani 1 1 d . . .
H6 H 0.3042 0.5539 0.6708 0.053 Uiso 1 1 calc R . .
C7 C 0.2038(5) 0.3840(4) 0.8380(10) 0.0415(10) Uani 1 1 d . . .
H7 H 0.1283 0.3674 0.7571 0.05 Uiso 1 1 calc R . .
N2 N 0.1820(3) 0.1263(3) 1.2641(8) 0.0364(8) Uani 1 1 d . . .
N1 N 0.1314(3) 0.1810(3) 1.0971(9) 0.0377(8) Uani 1 1 d . . .
H1 H 0.0546 0.1459 1.0493 0.045 Uiso 1 1 calc R . .
F2 F 0.4742(3) 0.2680(3) 1.5933(7) 0.0582(9) Uani 1 1 d . . .
F3 F 0.4389(3) 0.1367(4) 1.2422(6) 0.0687(11) Uani 1 1 d . . .
F1 F 0.3260(3) 0.0841(3) 1.6400(7) 0.0646(9) Uani 1 1 d . . .

loop_
_atom_site_aniso_label
_atom_site_aniso_U_11
_atom_site_aniso_U_22
_atom_site_aniso_U_33
_atom_site_aniso_U_23
_atom_site_aniso_U_13
_atom_site_aniso_U_12
C3 0.032(2) 0.035(2) 0.0337(19) -0.0014(16) 0.0013(16) 0.0164(18)
C8 0.041(2) 0.041(2) 0.0327(18) -0.0037(17) -0.0048(17) 0.023(2)
C7A 0.028(2) 0.030(2) 0.037(2) -0.0027(15) 0.0020(15) 0.0147(18)
C3A 0.0282(19) 0.031(2) 0.0349(17) -0.0035(16) 0.0020(15) 0.0139(17)
C4 0.033(2) 0.032(2) 0.048(2) -0.0038(18) 0.0033(19) 0.0129(18)
C5 0.044(3) 0.032(2) 0.053(3) 0.0030(19) 0.011(2) 0.016(2)
C6 0.058(3) 0.042(3) 0.044(2) 0.0089(19) 0.012(2) 0.033(3)
C7 0.046(3) 0.041(3) 0.047(2) 0.0031(19) 0.0053(19) 0.028(2)
N2 0.0345(19) 0.0306(19) 0.045(2) 0.0013(14) 0.0001(15) 0.0169(16)
N1 0.0277(18) 0.0294(18) 0.056(2) -0.0005(15) -0.0043(16) 0.0146(15)
F2 0.0450(16) 0.062(2) 0.067(2) -0.0132(16) -0.0187(14) 0.0256(16)
F3 0.090(3) 0.119(3) 0.0444(16) -0.0114(17) -0.0071(15) 0.088(3)
F1 0.064(2) 0.067(2) 0.0606(18) 0.0201(16) -0.0043(15) 0.0312(18)

loop_
_atom_type_symbol
_atom_type_description
_atom_type_scat_dispersion_real
_atom_type_scat_dispersion_imag
_atom_type_scat_source
C C 0.0033 0 'International Tables Vol C Tables 4.2.6.8 and 6.1.1.4'
H H 0 0 'International Tables Vol C Tables 4.2.6.8 and 6.1.1.4'
N N 0.0061 0 'International Tables Vol C Tables 4.2.6.8 and 6.1.1.4'
F F 0.0171 0 'International Tables Vol C Tables 4.2.6.8 and 6.1.1.4'

loop_
_geom_angle_atom_site_label_1
_geom_angle_atom_site_label_2
_geom_angle_atom_site_label_3
_geom_angle
_geom_angle_site_symmetry_1
_geom_angle_site_symmetry_3
_geom_angle_publ_flag
N2 C3 C3A 112.1(4) . . ?
N2 C3 C8 119.1(4) . . ?
C3A C3 C8 128.7(4) . . ?
F2 C8 F3 106.8(4) . . ?
F2 C8 F1 106.6(4) . . ?
F3 C8 F1 105.7(4) . . ?
F2 C8 C3 112.7(4) . . ?
F3 C8 C3 112.9(4) . . ?
F1 C8 C3 111.6(4) . . ?
N1 C7A C7 131.0(4) . . ?
N1 C7A C3A 106.9(3) . . ?
C7 C7A C3A 122.1(4) . . ?
C4 C3A C7A 119.4(4) . . ?
C4 C3A C3 137.0(4) . . ?
C7A C3A C3 103.5(4) . . ?
C5 C4 C3A 117.9(4) . . ?
C4 C5 C6 121.8(5) . . ?
C7 C6 C5 121.8(4) . . ?
C6 C7 C7A 116.9(4) . . ?
C3 N2 N1 105.3(4) . . ?
C7A N1 N2 112.2(4) . . ?

loop_
_geom_bond_atom_site_label_1
_geom_bond_atom_site_label_2
_geom_bond_distance
_geom_bond_site_symmetry_2
_geom_bond_publ_flag
C3 N2 1.329(6) . ?
C3 C3A 1.413(6) . ?
C3 C8 1.483(6) . ?
C8 F2 1.319(5) . ?
C8 F3 1.325(5) . ?
C8 F1 1.334(6) . ?
C7A N1 1.352(5) . ?
C7A C7 1.398(6) . ?
C7A C3A 1.410(6) . ?
C3A C4 1.407(6) . ?
C4 C5 1.365(7) . ?
C5 C6 1.404(8) . ?
C6 C7 1.366(7) . ?
N2 N1 1.355(5) . ?

loop_
_cod_related_entry_id
_cod_related_entry_database
_cod_related_entry_code
1 ChemSpider 15448278
